data_9000516
loop_
_publ_author_name
'Levien, L.'
'Papike, J. J.'

_publ_section_title
;
 Scapolite crystal chemistry: Aluminum-silicon distributions, carbonate group
 disorder, and thermal expansion
 before heating
;
_journal_name_full 'American Mineralogist'
_journal_page_first 864
_journal_page_last 877
_journal_volume 61
_journal_year 1976
_chemical_formula_sum 'C0.5 Al4 Ca1.5 Cl0.5 Na2.5 O25.5 Si8'
_chemical_name_mineral Scapolite
_space_group_IT_number 86
_symmetry_space_group_name_Hall '-P 4bc'
_symmetry_space_group_name_H-M 'P 42/n :2'
_cell_angle_alpha 90
_cell_angle_beta 90
_cell_angle_gamma 90
_cell_length_a 12.069
_cell_length_b 12.069
_cell_length_c 7.581
_cell_formula_units_Z 2
_cell_volume 1104.254
_database_code_amcsd 0000527
_exptl_crystal_density_diffrn 2.652
_cod_original_sg_symbol_H-M 'P 42/n'
_cod_original_formula_sum '(Na2.5 Ca1.5) Si8 Al4 C.5 Cl.5 O25.5'
_cod_database_code 9000516

loop_
_space_group_symop_operation_xyz
x,y,z
y,1/2-x,1/2-z
-y,1/2+x,1/2+z
1/2+x,1/2+y,-z
1/2-x,1/2-y,z
1/2-y,x,1/2-z
1/2+y,-x,1/2+z
-x,-y,-z

loop_
_atom_site_aniso_label
_atom_site_aniso_U_11
_atom_site_aniso_U_22
_atom_site_aniso_U_33
_atom_site_aniso_U_12
_atom_site_aniso_U_13
_atom_site_aniso_U_23
Na 0.02420 0.02088 0.03057 0.01232 -0.00093 0.00000
Ca 0.02420 0.02088 0.03057 0.01232 -0.00093 0.00000
Si1 0.00568 0.00583 0.01019 -0.00037 -0.00056 -0.00056
Al2 0.00701 0.00878 0.00873 0.00059 0.00111 0.00051
Si3 0.00672 0.00826 0.00786 0.00007 -0.00060 0.00000
C 0.05903 0.05903 0.04658 0.00000 0.00000 -0.00046
Cl 0.04870 0.04870 0.04950 0.00000 0.00000 0.00000
O1 0.00738 0.01697 0.02067 0.00148 0.00093 0.00046
O2 0.01992 0.01402 0.00932 0.00664 0.00232 -0.00139
O3 0.01845 0.01181 0.02009 0.00517 0.00093 -0.00324
O4 0.00738 0.02140 0.02009 -0.00295 -0.00232 0.00000
O5 0.01771 0.01328 0.02300 0.00148 -0.01298 -0.00417
O6 0.01107 0.01328 0.02067 -0.00074 -0.00324 0.00603
O7 0.05903 0.05903 0.04658 0.00000 0.00000 -0.00046
O8 0.05903 0.05903 0.04658 0.00000 0.00000 -0.00046
O9 0.05903 0.05903 0.04658 0.00000 0.00000 -0.00046

loop_
_atom_site_label
_atom_site_fract_x
_atom_site_fract_y
_atom_site_fract_z
_atom_site_occupancy
Na 0.61360 0.53610 0.76410 0.62500
Ca 0.61360 0.53610 0.76410 0.37500
Si1 0.58920 0.65920 0.24690 1.00000
Al2 0.90970 0.16590 0.04920 1.00000
Si3 0.66260 0.08540 0.96190 1.00000
C 0.26000 0.23000 0.24000 0.12500
Cl 0.75000 0.75000 0.75000 0.50000
O1 0.70840 0.60160 0.25230 1.00000
O2 0.94300 0.12680 0.26260 1.00000
O3 0.60000 0.19060 0.04470 1.00000
O4 0.79490 0.09640 0.96810 1.00000
O5 0.52020 0.61790 0.07740 1.00000
O6 0.62160 0.97830 0.07750 1.00000
O7 0.27000 0.12000 0.25000 0.12500
O8 0.36000 0.28000 0.24000 0.12500
O9 0.17000 0.28000 0.24000 0.12500

loop_
_cod_related_entry_id
_cod_related_entry_database
_cod_related_entry_code
1 AMCSD 0000527
